data_1576772
loop_
_publ_author_name
'He, Zhanhui'
'Yang, Li'
'Zhou, Menghang'
'Zhong, Yue'
'Liu, Zheng'
'Zhang, Ziao'
'Xia, Feiyang'
'Deng, Xuezhe'
'Yan, Shuang'
'Xu, Cheng'
'Zhang, Cheng'
'Yin, Guodong'

_publ_section_title
;
 Rh(iii)-catalyzed heteroannular-selective heteroarylation of biaryls:
 facile access to heteroacenes with sulfur-embedded 5-7 ring topology.
;
_journal_issue 9
_journal_name_full 'Chemical science'
_journal_page_first 4594
_journal_page_last 4600
_journal_paper_doi 10.1039/d5sc08209a
_journal_volume 17
_journal_year 2026
_chemical_formula_moiety 'C22 H12 S'
_chemical_formula_sum 'C22 H12 S'
_chemical_formula_weight 308.38
_space_group_crystal_system orthorhombic
_space_group_IT_number 19
_space_group_name_Hall 'P 2ac 2ab'
_space_group_name_H-M_alt 'P 21 21 21'
_atom_sites_solution_hydrogens geom
_atom_sites_solution_primary iterative
_audit_creation_date 2025-02-06
_audit_creation_method
;
Olex2 1.5
(compiled 2024.02.16 svn.r378c4104 for OlexSys, GUI svn.r6928)
;
_audit_update_record
;
2025-03-21 deposited with the CCDC.	2026-01-02 downloaded from the CCDC.
;
_cell_angle_alpha 90
_cell_angle_beta 90
_cell_angle_gamma 90
_cell_formula_units_Z 4
_cell_length_a 4.7483(2)
_cell_length_b 15.0591(5)
_cell_length_c 20.1810(7)
_cell_measurement_reflns_used 2444
_cell_measurement_temperature 293(2)
_cell_measurement_theta_max 63.480
_cell_measurement_theta_min 3.662
_cell_volume 1443.04(9)
_computing_cell_refinement 'SAINT V8.40B (?, 2016)'
_computing_data_reduction 'SAINT V8.40B (?, 2016)'
_computing_molecular_graphics 'Olex2 1.5 (Dolomanov et al., 2009)'
_computing_publication_material 'Olex2 1.5 (Dolomanov et al., 2009)'
_computing_structure_refinement 'SHELXL 2018/3 (Sheldrick, 2015)'
_computing_structure_solution 'olex2.solve 1.3-alpha (Bourhis et al., 2015)'
_diffrn_ambient_temperature 293(2)
_diffrn_measured_fraction_theta_full 0.998
_diffrn_measured_fraction_theta_max 0.997
_diffrn_measurement_device_type 'CCD area detector'
_diffrn_measurement_method 'phi and omega scans'
_diffrn_radiation_monochromator graphite
_diffrn_radiation_type CuK\a
_diffrn_radiation_wavelength 1.54178
_diffrn_reflns_av_R_equivalents 0.0601
_diffrn_reflns_av_unetI/netI 0.0485
_diffrn_reflns_Laue_measured_fraction_full 0.998
_diffrn_reflns_Laue_measured_fraction_max 0.997
_diffrn_reflns_limit_h_max 5
_diffrn_reflns_limit_h_min -4
_diffrn_reflns_limit_k_max 16
_diffrn_reflns_limit_k_min -17
_diffrn_reflns_limit_l_max 24
_diffrn_reflns_limit_l_min -23
_diffrn_reflns_number 9014
_diffrn_reflns_point_group_measured_fraction_full 0.959
_diffrn_reflns_point_group_measured_fraction_max 0.958
_diffrn_reflns_theta_full 66.667
_diffrn_reflns_theta_max 66.667
_diffrn_reflns_theta_min 3.662
_diffrn_source_current 1.1
_diffrn_source_power 0.055
_diffrn_source_voltage 50.0
_exptl_absorpt_coefficient_mu 1.928
_exptl_absorpt_correction_T_max 0.7528
_exptl_absorpt_correction_T_min 0.5618
_exptl_absorpt_correction_type multi-scan
_exptl_absorpt_process_details
;
SADABS-2016/2 (Bruker,2016/2) was used for absorption correction.
wR2(int) was 0.1242 before and 0.0661 after correction.
The Ratio of minimum to maximum transmission is 0.7463.
The \l/2 correction factor is Not present.
;
_exptl_crystal_colour 'clear light yellow'
_exptl_crystal_colour_lustre clear
_exptl_crystal_colour_modifier light
_exptl_crystal_colour_primary yellow
_exptl_crystal_density_diffrn 1.419
_exptl_crystal_description block
_exptl_crystal_F_000 640
_exptl_crystal_size_max 0.2
_exptl_crystal_size_mid 0.15
_exptl_crystal_size_min 0.12
_refine_diff_density_max 0.478
_refine_diff_density_min -0.201
_refine_diff_density_rms 0.042
_refine_ls_abs_structure_details
;
 Flack x determined using 658 quotients [(I+)-(I-)]/[(I+)+(I-)]
 (Parsons, Flack and Wagner, Acta Cryst. B69 (2013) 249-259).
;
_refine_ls_abs_structure_Flack 0.018(16)
_refine_ls_extinction_method none
_refine_ls_goodness_of_fit_ref 1.019
_refine_ls_hydrogen_treatment constr
_refine_ls_matrix_type full
_refine_ls_number_parameters 208
_refine_ls_number_reflns 2454
_refine_ls_number_restraints 0
_refine_ls_restrained_S_all 1.019
_refine_ls_R_factor_all 0.0525
_refine_ls_R_factor_gt 0.0441
_refine_ls_shift/su_max 0.000
_refine_ls_shift/su_mean 0.000
_refine_ls_structure_factor_coef Fsqd
_refine_ls_weighting_details 'w=1/[\s^2^(Fo^2^)+(0.0699P)^2^] where P=(Fo^2^+2Fc^2^)/3'
_refine_ls_weighting_scheme calc
_refine_ls_wR_factor_gt 0.1128
_refine_ls_wR_factor_ref 0.1173
_reflns_Friedel_coverage 0.608
_reflns_Friedel_fraction_full 0.900
_reflns_Friedel_fraction_max 0.899
_reflns_number_gt 2085
_reflns_number_total 2454
_reflns_threshold_expression 'I > 2\s(I)'
_cod_data_source_file d5sc08209a2.cif
_cod_data_source_block 0820liuzheng1_0m
_cod_database_code 1576772
_shelx_shelxl_version_number 2018/3
_shelx_space_group_comment
;
The symmetry employed for this shelxl refinement is uniquely defined
by the following loop, which should always be used as a source of
symmetry information in preference to the above space-group names.
They are only intended as comments.
;
_shelx_estimated_absorpt_t_max 0.802
_shelx_estimated_absorpt_t_min 0.699
_olex2_refinement_description
;
1.a Aromatic/amide H refined with riding coordinates:
 C2(H2), C3(H3), C4(H4), C5(H5), C13(H13), C14(H14), C15(H15), C17(H17),
 C18(H18), C20(H20), C21(H21), C22(H22)
;
_olex2_submission_special_instructions 'No special instructions were received'

loop_
_space_group_symop_operation_xyz
'x, y, z'
'-x+1/2, -y, z+1/2'
'-x, y+1/2, -z+1/2'
'x+1/2, -y+1/2, -z'

loop_
_atom_site_label
_atom_site_type_symbol
_atom_site_fract_x
_atom_site_fract_y
_atom_site_fract_z
_atom_site_U_iso_or_equiv
_atom_site_adp_type
_atom_site_occupancy
_atom_site_site_symmetry_order
_atom_site_calc_flag
_atom_site_refinement_flags_posn
_atom_site_refinement_flags_adp
_atom_site_refinement_flags_occupancy
_atom_site_disorder_assembly
_atom_site_disorder_group
S001 S 0.6092(2) 0.60617(6) 0.41590(5) 0.0590(3) Uani 1 1 d . . . . .
C1 C 0.3684(9) 0.5885(2) 0.47868(19) 0.0555(10) Uani 1 1 d . . . . .
C2 C 0.2825(11) 0.6537(3) 0.5248(2) 0.0681(12) Uani 1 1 d . . . . .
H2 H 0.357012 0.710807 0.523682 0.082 Uiso 1 1 calc R U . . .
C3 C 0.0861(11) 0.6301(3) 0.5712(2) 0.0715(12) Uani 1 1 d . . . . .
H3 H 0.023459 0.671973 0.601738 0.086 Uiso 1 1 calc R U . . .
C4 C -0.0198(10) 0.5449(3) 0.5732(2) 0.0737(13) Uani 1 1 d . . . . .
H4 H -0.150037 0.529854 0.605741 0.088 Uiso 1 1 calc R U . . .
C5 C 0.0631(10) 0.4816(3) 0.5280(2) 0.0654(11) Uani 1 1 d . . . . .
H5 H -0.012082 0.424706 0.530488 0.078 Uiso 1 1 calc R U . . .
C6 C 0.2581(9) 0.5017(2) 0.47876(18) 0.0514(9) Uani 1 1 d . . . . .
C7 C 0.3776(8) 0.4492(2) 0.42522(17) 0.0462(8) Uani 1 1 d . . . . .
C8 C 0.5714(9) 0.4959(3) 0.38821(18) 0.0513(9) Uani 1 1 d . . . . .
C9 C 0.7190(8) 0.4642(2) 0.33237(18) 0.0486(9) Uani 1 1 d . . . . .
C10 C 0.6535(8) 0.3772(2) 0.31127(17) 0.0482(9) Uani 1 1 d . . . . .
C11 C 0.4542(8) 0.3240(2) 0.34681(18) 0.0466(9) Uani 1 1 d . . . . .
C12 C 0.3130(8) 0.3580(2) 0.40449(18) 0.0497(9) Uani 1 1 d . . . . .
C13 C 0.1252(10) 0.3029(3) 0.4363(2) 0.0617(10) Uani 1 1 d . . . . .
H13 H 0.033323 0.323296 0.474062 0.074 Uiso 1 1 calc R U . . .
C14 C 0.0691(11) 0.2176(3) 0.4136(2) 0.0695(12) Uani 1 1 d . . . . .
H14 H -0.058591 0.182081 0.436413 0.083 Uiso 1 1 calc R U . . .
C15 C 0.1988(10) 0.1854(3) 0.3585(2) 0.0687(13) Uani 1 1 d . . . . .
H15 H 0.157460 0.128205 0.344020 0.082 Uiso 1 1 calc R U . . .
C16 C 0.3939(10) 0.2369(3) 0.3231(2) 0.0587(10) Uani 1 1 d . . . . .
C17 C 0.5324(11) 0.2065(3) 0.2648(2) 0.0703(13) Uani 1 1 d . . . . .
H17 H 0.491868 0.149827 0.249302 0.084 Uiso 1 1 calc R U . . .
C18 C 0.7168(11) 0.2556(3) 0.2317(2) 0.0697(13) Uani 1 1 d . . . . .
H18 H 0.800276 0.232803 0.193659 0.084 Uiso 1 1 calc R U . . .
C19 C 0.7894(9) 0.3430(3) 0.2536(2) 0.0576(10) Uani 1 1 d . . . . .
C20 C 0.9862(9) 0.3954(3) 0.2205(2) 0.0665(12) Uani 1 1 d . . . . .
H20 H 1.073321 0.373763 0.182526 0.080 Uiso 1 1 calc R U . . .
C21 C 1.0519(9) 0.4774(3) 0.2430(2) 0.0688(12) Uani 1 1 d . . . . .
H21 H 1.188256 0.510309 0.220802 0.083 Uiso 1 1 calc R U . . .
C22 C 0.9229(9) 0.5137(3) 0.29771(19) 0.0565(10) Uani 1 1 d . . . . .
H22 H 0.970197 0.570623 0.311731 0.068 Uiso 1 1 calc R U . . .

loop_
_atom_site_aniso_label
_atom_site_aniso_U_11
_atom_site_aniso_U_22
_atom_site_aniso_U_33
_atom_site_aniso_U_23
_atom_site_aniso_U_13
_atom_site_aniso_U_12
S001 0.0632(6) 0.0479(5) 0.0660(6) -0.0025(5) -0.0029(5) -0.0053(5)
C1 0.054(2) 0.061(2) 0.0514(19) 0.0005(17) -0.008(2) 0.005(2)
C2 0.072(3) 0.062(2) 0.071(3) -0.014(2) -0.014(2) 0.009(2)
C3 0.078(3) 0.079(3) 0.057(2) -0.013(2) -0.005(3) 0.020(3)
C4 0.075(3) 0.086(3) 0.061(3) 0.002(2) 0.012(2) 0.013(3)
C5 0.063(3) 0.066(2) 0.067(3) 0.007(2) 0.003(2) 0.006(2)
C6 0.051(2) 0.054(2) 0.0497(19) 0.0036(18) -0.0129(18) 0.0098(19)
C7 0.0447(18) 0.0462(18) 0.0475(19) 0.0039(15) -0.0112(19) 0.0013(17)
C8 0.053(2) 0.0499(19) 0.0515(19) 0.0037(16) -0.0146(19) 0.0023(19)
C9 0.046(2) 0.0478(19) 0.052(2) 0.0033(16) -0.0108(17) 0.0055(18)
C10 0.047(2) 0.0491(19) 0.0489(18) 0.0041(16) -0.0152(17) 0.0071(17)
C11 0.046(2) 0.0445(18) 0.0498(18) 0.0045(15) -0.0143(18) 0.0035(17)
C12 0.045(2) 0.0510(19) 0.053(2) 0.0085(16) -0.0158(17) 0.0000(17)
C13 0.065(2) 0.061(2) 0.059(2) 0.0060(18) -0.007(2) -0.011(2)
C14 0.076(3) 0.060(2) 0.072(3) 0.014(2) -0.014(3) -0.018(2)
C15 0.077(3) 0.050(2) 0.079(3) 0.002(2) -0.027(3) -0.008(2)
C16 0.063(2) 0.0483(19) 0.065(2) 0.0018(18) -0.025(2) 0.002(2)
C17 0.076(3) 0.057(2) 0.078(3) -0.016(2) -0.027(3) 0.005(2)
C18 0.076(3) 0.072(3) 0.062(3) -0.018(2) -0.013(2) 0.020(3)
C19 0.054(2) 0.066(2) 0.053(2) 0.006(2) -0.013(2) 0.011(2)
C20 0.071(3) 0.074(3) 0.055(2) 0.002(2) 0.002(2) 0.013(3)
C21 0.061(3) 0.078(3) 0.067(3) 0.016(2) -0.002(2) 0.004(2)
C22 0.052(2) 0.058(2) 0.059(2) 0.0095(19) -0.005(2) 0.003(2)

loop_
_atom_type_symbol
_atom_type_description
_atom_type_scat_dispersion_real
_atom_type_scat_dispersion_imag
_atom_type_scat_source
C C 0.0181 0.0091 'International Tables Vol C Tables 4.2.6.8 and 6.1.1.4'
H H 0.0000 0.0000 'International Tables Vol C Tables 4.2.6.8 and 6.1.1.4'
S S 0.3331 0.5567 'International Tables Vol C Tables 4.2.6.8 and 6.1.1.4'

loop_
_geom_angle_atom_site_label_1
_geom_angle_atom_site_label_2
_geom_angle_atom_site_label_3
_geom_angle
_geom_angle_site_symmetry_1
_geom_angle_site_symmetry_3
_geom_angle_publ_flag
C1 S001 C8 91.15(19) . . ?
C2 C1 S001 124.6(3) . . ?
C6 C1 S001 112.9(3) . . ?
C6 C1 C2 122.5(4) . . ?
C1 C2 H2 121.1 . . ?
C3 C2 C1 117.9(4) . . ?
C3 C2 H2 121.1 . . ?
C2 C3 H3 119.7 . . ?
C2 C3 C4 120.7(4) . . ?
C4 C3 H3 119.7 . . ?
C3 C4 H4 119.3 . . ?
C5 C4 C3 121.4(5) . . ?
C5 C4 H4 119.3 . . ?
C4 C5 H5 119.6 . . ?
C4 C5 C6 120.9(4) . . ?
C6 C5 H5 119.6 . . ?
C1 C6 C7 111.0(3) . . ?
C5 C6 C1 116.7(4) . . ?
C5 C6 C7 132.3(4) . . ?
C6 C7 C12 129.7(3) . . ?
C8 C7 C6 112.7(3) . . ?
C8 C7 C12 117.6(3) . . ?
C7 C8 S001 112.2(3) . . ?
C7 C8 C9 126.3(4) . . ?
C9 C8 S001 121.5(3) . . ?
C8 C9 C10 116.5(3) . . ?
C22 C9 C8 124.0(4) . . ?
C22 C9 C10 119.5(4) . . ?
C9 C10 C11 120.9(3) . . ?
C9 C10 C19 118.7(3) . . ?
C19 C10 C11 120.4(3) . . ?
C10 C11 C12 121.0(3) . . ?
C16 C11 C10 118.6(4) . . ?
C16 C11 C12 120.3(4) . . ?
C11 C12 C7 117.8(3) . . ?
C13 C12 C7 124.5(4) . . ?
C13 C12 C11 117.7(3) . . ?
C12 C13 H13 119.1 . . ?
C12 C13 C14 121.8(4) . . ?
C14 C13 H13 119.1 . . ?
C13 C14 H14 119.6 . . ?
C15 C14 C13 120.8(4) . . ?
C15 C14 H14 119.6 . . ?
C14 C15 H15 119.4 . . ?
C14 C15 C16 121.1(4) . . ?
C16 C15 H15 119.4 . . ?
C15 C16 C11 118.1(4) . . ?
C15 C16 C17 123.2(4) . . ?
C17 C16 C11 118.7(4) . . ?
C16 C17 H17 118.6 . . ?
C18 C17 C16 122.9(4) . . ?
C18 C17 H17 118.6 . . ?
C17 C18 H18 119.5 . . ?
C17 C18 C19 121.0(4) . . ?
C19 C18 H18 119.5 . . ?
C10 C19 C18 118.3(4) . . ?
C20 C19 C10 119.4(4) . . ?
C20 C19 C18 122.3(4) . . ?
C19 C20 H20 119.6 . . ?
C21 C20 C19 120.7(4) . . ?
C21 C20 H20 119.6 . . ?
C20 C21 H21 119.0 . . ?
C20 C21 C22 122.0(4) . . ?
C22 C21 H21 119.0 . . ?
C9 C22 H22 120.2 . . ?
C21 C22 C9 119.6(4) . . ?
C21 C22 H22 120.2 . . ?

loop_
_geom_bond_atom_site_label_1
_geom_bond_atom_site_label_2
_geom_bond_distance
_geom_bond_site_symmetry_2
_geom_bond_publ_flag
S001 C1 1.727(4) . ?
S001 C8 1.761(4) . ?
C1 C2 1.413(6) . ?
C1 C6 1.408(5) . ?
C2 H2 0.9300 . ?
C2 C3 1.369(7) . ?
C3 H3 0.9300 . ?
C3 C4 1.379(7) . ?
C4 H4 0.9300 . ?
C4 C5 1.376(6) . ?
C5 H5 0.9300 . ?
C5 C6 1.392(6) . ?
C6 C7 1.454(5) . ?
C7 C8 1.378(5) . ?
C7 C12 1.468(5) . ?
C8 C9 1.410(5) . ?
C9 C10 1.413(5) . ?
C9 C22 1.408(6) . ?
C10 C11 1.432(5) . ?
C10 C19 1.426(5) . ?
C11 C12 1.437(5) . ?
C11 C16 1.425(5) . ?
C12 C13 1.378(6) . ?
C13 H13 0.9300 . ?
C13 C14 1.389(6) . ?
C14 H14 0.9300 . ?
C14 C15 1.361(6) . ?
C15 H15 0.9300 . ?
C15 C16 1.404(6) . ?
C16 C17 1.424(7) . ?
C17 H17 0.9300 . ?
C17 C18 1.326(7) . ?
C18 H18 0.9300 . ?
C18 C19 1.431(6) . ?
C19 C20 1.394(6) . ?
C20 H20 0.9300 . ?
C20 C21 1.352(7) . ?
C21 H21 0.9300 . ?
C21 C22 1.376(6) . ?
C22 H22 0.9300 . ?

loop_
_geom_torsion_atom_site_label_1
_geom_torsion_atom_site_label_2
_geom_torsion_atom_site_label_3
_geom_torsion_atom_site_label_4
_geom_torsion
_geom_torsion_site_symmetry_1
_geom_torsion_site_symmetry_2
_geom_torsion_site_symmetry_3
_geom_torsion_site_symmetry_4
_geom_torsion_publ_flag
S001 C1 C2 C3 179.0(3) . . . . ?
S001 C1 C6 C5 179.7(3) . . . . ?
S001 C1 C6 C7 0.0(4) . . . . ?
S001 C8 C9 C10 -174.6(3) . . . . ?
S001 C8 C9 C22 5.5(5) . . . . ?
C1 S001 C8 C7 1.2(3) . . . . ?
C1 S001 C8 C9 178.5(3) . . . . ?
C1 C2 C3 C4 1.1(7) . . . . ?
C1 C6 C7 C8 0.9(4) . . . . ?
C1 C6 C7 C12 -176.2(3) . . . . ?
C2 C1 C6 C5 -1.6(6) . . . . ?
C2 C1 C6 C7 178.6(4) . . . . ?
C2 C3 C4 C5 -1.4(7) . . . . ?
C3 C4 C5 C6 0.1(7) . . . . ?
C4 C5 C6 C1 1.3(6) . . . . ?
C4 C5 C6 C7 -179.0(4) . . . . ?
C5 C6 C7 C8 -178.7(4) . . . . ?
C5 C6 C7 C12 4.1(7) . . . . ?
C6 C1 C2 C3 0.5(6) . . . . ?
C6 C7 C8 S001 -1.4(4) . . . . ?
C6 C7 C8 C9 -178.6(3) . . . . ?
C6 C7 C12 C11 176.6(3) . . . . ?
C6 C7 C12 C13 -3.1(6) . . . . ?
C7 C8 C9 C10 2.4(5) . . . . ?
C7 C8 C9 C22 -177.5(3) . . . . ?
C7 C12 C13 C14 178.9(4) . . . . ?
C8 S001 C1 C2 -179.3(4) . . . . ?
C8 S001 C1 C6 -0.6(3) . . . . ?
C8 C7 C12 C11 -0.5(4) . . . . ?
C8 C7 C12 C13 179.9(4) . . . . ?
C8 C9 C10 C11 -2.1(5) . . . . ?
C8 C9 C10 C19 177.8(3) . . . . ?
C8 C9 C22 C21 -178.8(4) . . . . ?
C9 C10 C11 C12 0.7(5) . . . . ?
C9 C10 C11 C16 179.5(3) . . . . ?
C9 C10 C19 C18 -178.6(4) . . . . ?
C9 C10 C19 C20 1.2(5) . . . . ?
C10 C9 C22 C21 1.3(6) . . . . ?
C10 C11 C12 C7 0.7(5) . . . . ?
C10 C11 C12 C13 -179.7(3) . . . . ?
C10 C11 C16 C15 179.8(3) . . . . ?
C10 C11 C16 C17 -0.5(5) . . . . ?
C10 C19 C20 C21 0.9(6) . . . . ?
C11 C10 C19 C18 1.3(5) . . . . ?
C11 C10 C19 C20 -178.9(3) . . . . ?
C11 C12 C13 C14 -0.8(6) . . . . ?
C11 C16 C17 C18 0.4(6) . . . . ?
C12 C7 C8 S001 176.1(2) . . . . ?
C12 C7 C8 C9 -1.1(5) . . . . ?
C12 C11 C16 C15 -1.4(5) . . . . ?
C12 C11 C16 C17 178.3(3) . . . . ?
C12 C13 C14 C15 -0.2(7) . . . . ?
C13 C14 C15 C16 0.4(7) . . . . ?
C14 C15 C16 C11 0.4(6) . . . . ?
C14 C15 C16 C17 -179.3(4) . . . . ?
C15 C16 C17 C18 -179.9(4) . . . . ?
C16 C11 C12 C7 -178.1(3) . . . . ?
C16 C11 C12 C13 1.5(5) . . . . ?
C16 C17 C18 C19 0.6(7) . . . . ?
C17 C18 C19 C10 -1.4(6) . . . . ?
C17 C18 C19 C20 178.8(4) . . . . ?
C18 C19 C20 C21 -179.3(4) . . . . ?
C19 C10 C11 C12 -179.2(3) . . . . ?
C19 C10 C11 C16 -0.4(5) . . . . ?
C19 C20 C21 C22 -2.0(7) . . . . ?
C20 C21 C22 C9 0.9(6) . . . . ?
C22 C9 C10 C11 177.8(3) . . . . ?
C22 C9 C10 C19 -2.3(5) . . . . ?
